data_8100408
loop_
_publ_author_name
'Mattausch, Hansj\"urgen'
'Oeckler, Oliver'
'Simon, Arndt'

_publ_section_title
;
Crystal structure of dilanthanum pentaiodide, La~2~I~5~
;
_journal_issue 3
_journal_name_full 'Zeitschrift f\"ur Kristallographie - New Crystal Structures'
_journal_page_first 281
_journal_page_last 281
_journal_volume 218
_journal_year 2003
_chemical_formula_structural 'La2 I5'
_chemical_formula_sum 'I5 La2'
_chemical_formula_weight 912.32
_chemical_name_common dilanthanum-pentaiodide
_space_group_IT_number 11
_symmetry_cell_setting monoclinic
_symmetry_space_group_name_Hall '-P 2yb'
_symmetry_space_group_name_H-M 'P 1 21/m 1'
_cell_angle_alpha 90.00
_cell_angle_beta 90.20(3)
_cell_angle_gamma 90.00
_cell_formula_units_Z 2
_cell_length_a 8.6178(17)
_cell_length_b 4.4038(9)
_cell_length_c 14.580(3)
_cell_measurement_temperature 293(2)
_cell_volume 553.33(19)
_diffrn_ambient_temperature 293(2)
_exptl_crystal_density_diffrn 5.476
_cod_original_sg_symbol_H-M 'P 21/m'
_cod_database_code 8100408

loop_
_symmetry_equiv_pos_as_xyz
'x, y, z'
'-x, y+1/2, -z'
'-x, -y, -z'
'x, -y-1/2, z'

loop_
_atom_site_label
_atom_site_type_symbol
_atom_site_fract_x
_atom_site_fract_y
_atom_site_fract_z
_atom_site_U_iso_or_equiv
_atom_site_adp_type
_atom_site_occupancy
_atom_site_symmetry_multiplicity
_atom_site_calc_flag
_atom_site_refinement_flags
_atom_site_disorder_assembly
_atom_site_disorder_group
La1 La 0.42084(5) 0.2500 0.65836(3) 0.02198(11) Uani 1 2 d S . .
La2 La 0.91707(6) 0.2500 0.15865(3) 0.02732(13) Uani 1 2 d S . .
I1 I 0.69529(6) 0.2500 0.49188(3) 0.02344(12) Uani 1 2 d S . .
I2 I 0.04689(6) 0.2500 0.67838(3) 0.02440(12) Uani 1 2 d S . .
I3 I 0.35660(6) 0.2500 0.87902(3) 0.02704(13) Uani 1 2 d S . .
I4 I 0.84783(6) 0.2500 0.92992(3) 0.02484(13) Uani 1 2 d S . .
I5 I 0.33452(6) 0.2500 0.27313(4) 0.02715(13) Uani 1 2 d S . .

loop_
_atom_site_aniso_label
_atom_site_aniso_U_11
_atom_site_aniso_U_22
_atom_site_aniso_U_33
_atom_site_aniso_U_23
_atom_site_aniso_U_13
_atom_site_aniso_U_12
La1 0.0233(2) 0.0225(2) 0.0202(2) 0.000 0.00379(15) 0.000
La2 0.0403(3) 0.0178(2) 0.0239(2) 0.000 0.00849(19) 0.000
I1 0.0266(2) 0.0228(3) 0.0209(2) 0.000 0.00413(17) 0.000
I2 0.0238(2) 0.0261(3) 0.0233(2) 0.000 0.00298(17) 0.000
I3 0.0299(3) 0.0278(3) 0.0234(2) 0.000 0.00512(19) 0.000
I4 0.0298(3) 0.0238(3) 0.0210(2) 0.000 0.00413(18) 0.000
I5 0.0294(2) 0.0213(3) 0.0308(3) 0.000 0.00058(19) 0.000

loop_
_geom_bond_atom_site_label_1
_geom_bond_atom_site_label_2
_geom_bond_distance
_geom_bond_site_symmetry_2
_geom_bond_publ_flag
La1 I5 3.2056(7) 3_666 ?
La1 I5 3.2056(7) 3_656 ?
La1 I2 3.2369(9) . ?
La1 I1 3.2609(7) 3_656 ?
La1 I1 3.2609(7) 3_666 ?
La1 I3 3.2665(9) . ?
La1 I1 3.3951(12) . ?
La2 I2 3.2536(7) 3_666 ?
La2 I2 3.2536(7) 3_656 ?
La2 I4 3.2619(8) 3_766 ?
La2 I4 3.2619(8) 3_756 ?
La2 I3 3.2715(7) 3_656 ?
La2 I3 3.2715(7) 3_666 ?
La2 I4 3.3858(10) 1_554 ?
I1 La1 3.2609(7) 3_656 ?
I1 La1 3.2609(7) 3_666 ?
I2 La2 3.2536(7) 3_666 ?
I2 La2 3.2536(7) 3_656 ?
I3 La2 3.2715(7) 3_656 ?
I3 La2 3.2715(7) 3_666 ?
I4 La2 3.2618(8) 3_766 ?
I4 La2 3.2618(8) 3_756 ?
I4 La2 3.3858(10) 1_556 ?
I5 La1 3.2056(7) 3_666 ?
I5 La1 3.2056(7) 3_656 ?
